data_4084810
loop_
_publ_author_name
'Plotzitzka, Jacqueline'
'Kleeberg, Christian'

_publ_section_title
;
 CuI-Catalyzed Conjugate Addition of Silyl Boronic Esters: Retracing
 Catalytic Cycles Using Isolated Copper and Boron Enolate Intermediates
;
_journal_issue 23
_journal_name_full Organometallics
_journal_page_first 6915
_journal_paper_doi 10.1021/om500989w
_journal_volume 33
_journal_year 2014
_chemical_formula_moiety 'C41 H57 Cu N2 O Si'
_chemical_formula_sum 'C41 H57 Cu N2 O Si'
_chemical_formula_weight 685.52
_chemical_name_systematic
;
 ?
;
_space_group_IT_number 15
_symmetry_cell_setting monoclinic
_symmetry_Int_Tables_number 15
_symmetry_space_group_name_Hall '-C 2yc'
_symmetry_space_group_name_H-M 'C 1 2/c 1'
_atom_sites_solution_hydrogens geom
_atom_sites_solution_primary direct
_atom_sites_solution_secondary difmap
_audit_creation_method SHELXL-97
_cell_angle_alpha 90.00
_cell_angle_beta 104.779(2)
_cell_angle_gamma 90.00
_cell_formula_units_Z 8
_cell_length_a 24.8378(4)
_cell_length_b 15.3606(3)
_cell_length_c 21.3808(4)
_cell_measurement_reflns_used 23642
_cell_measurement_temperature 100(2)
_cell_measurement_theta_max 74.78
_cell_measurement_theta_min 3.67
_cell_volume 7887.4(3)
_computing_cell_refinement
;
 CrysAlisPro, Agilent Technologies,
 Version 1.171.36.28 (release 01-02-2013 CrysAlis171 .NET)
 (compiled Feb  1 2013,16:14:44)
;
_computing_data_collection
;
 CrysAlisPro, Agilent Technologies,
 Version 1.171.36.28 (release 01-02-2013 CrysAlis171 .NET)
 (compiled Feb  1 2013,16:14:44)
;
_computing_data_reduction
;
 CrysAlisPro, Agilent Technologies,
 Version 1.171.36.28 (release 01-02-2013 CrysAlis171 .NET)
 (compiled Feb  1 2013,16:14:44)
;
_computing_molecular_graphics
;
 Diamond 3.2i, K. Brandenburg, Crystal Impact GbR, Bonn, Germany.
;
_computing_publication_material
;
 WinGX v1.80.05 (L. J. Farrugia, J. Appl. Cryst., 1999, 32, 837-838.)
;
_computing_structure_refinement
;
 SHELXL-97 (G. M. Sheldrick, Acta Cryst. (2008). A64, 122-122)'
;
_computing_structure_solution
;
 SIR-92 (A. Altomare, G. Cascarano, C. Giacovazzo and A. Guagliardi,
 J. Appl. Crystallogr. 1993, 26, 343-350.)
;
_diffrn_ambient_temperature 100(2)
_diffrn_detector_area_resol_mean 10.3543
_diffrn_measured_fraction_theta_full 0.999
_diffrn_measured_fraction_theta_max 0.999
_diffrn_measurement_device_type 'Oxford Diffraction, Xcalibur, Atlas, Nova'
_diffrn_measurement_method \w-scan
_diffrn_radiation_monochromator mirror
_diffrn_radiation_source 'Nova (Cu) X-ray Source'
_diffrn_radiation_type CuK\a
_diffrn_radiation_wavelength 1.54184
_diffrn_reflns_av_R_equivalents 0.0489
_diffrn_reflns_av_sigmaI/netI 0.0222
_diffrn_reflns_limit_h_max 21
_diffrn_reflns_limit_h_min -30
_diffrn_reflns_limit_k_max 18
_diffrn_reflns_limit_k_min -19
_diffrn_reflns_limit_l_max 26
_diffrn_reflns_limit_l_min -26
_diffrn_reflns_number 70516
_diffrn_reflns_theta_full 74.99
_diffrn_reflns_theta_max 74.99
_diffrn_reflns_theta_min 3.42
_exptl_absorpt_coefficient_mu 1.300
_exptl_absorpt_correction_T_max 1.000
_exptl_absorpt_correction_T_min 0.670
_exptl_absorpt_correction_type multi-scan
_exptl_absorpt_process_details
;
 CrysAlisPro, Agilent Technologies,
 Version 1.171.36.28 (release 01-02-2013 CrysAlis171 .NET)
 (compiled Feb  1 2013,16:14:44)
 Empirical absorption correction using spherical harmonics,
 implemented in SCALE3 ABSPACK scaling algorithm.
;
_exptl_crystal_colour 'clear colourless'
_exptl_crystal_density_diffrn 1.155
_exptl_crystal_density_method 'not measured'
_exptl_crystal_description rhombohedral
_exptl_crystal_F_000 2944
_exptl_crystal_recrystallization_method
;
 From a solution in PhMe layered with n-pentane at -40deg C.
;
_exptl_crystal_size_max 0.22
_exptl_crystal_size_mid 0.21
_exptl_crystal_size_min 0.03
_refine_diff_density_max 0.270
_refine_diff_density_min -0.503
_refine_diff_density_rms 0.044
_refine_ls_extinction_method none
_refine_ls_goodness_of_fit_ref 1.127
_refine_ls_hydrogen_treatment constr
_refine_ls_matrix_type full
_refine_ls_number_parameters 506
_refine_ls_number_reflns 8112
_refine_ls_number_restraints 11
_refine_ls_restrained_S_all 1.127
_refine_ls_R_factor_all 0.0501
_refine_ls_R_factor_gt 0.0415
_refine_ls_shift/su_max 0.004
_refine_ls_shift/su_mean 0.000
_refine_ls_structure_factor_coef Fsqd
_refine_ls_weighting_details 'calc w=1/[\s^2^(Fo^2^)+(0.0550P)^2^+4.7203P] where P=(Fo^2^+2Fc^2^)/3'
_refine_ls_weighting_scheme calc
_refine_ls_wR_factor_gt 0.1085
_refine_ls_wR_factor_ref 0.1145
_reflns_number_gt 6874
_reflns_number_total 8112
_reflns_threshold_expression I>2\s(I)
_cod_data_source_file om500989w_si_002.cif
_cod_data_source_block jp10ck
_cod_depositor_comments 'Adding full bibliography for 4084808--4084813.cif.'
_cod_original_cell_volume 7887.4(2)
_cod_original_sg_symbol_H-M C2/c
_cod_database_code 4084810

loop_
_symmetry_equiv_pos_as_xyz
'x, y, z'
'-x, y, -z+1/2'
'x+1/2, y+1/2, z'
'-x+1/2, y+1/2, -z+1/2'
'-x, -y, -z'
'x, -y, z-1/2'
'-x+1/2, -y+1/2, -z'
'x+1/2, -y+1/2, z-1/2'

loop_
_atom_site_label
_atom_site_type_symbol
_atom_site_fract_x
_atom_site_fract_y
_atom_site_fract_z
_atom_site_U_iso_or_equiv
_atom_site_adp_type
_atom_site_occupancy
_atom_site_symmetry_multiplicity
_atom_site_calc_flag
_atom_site_refinement_flags
_atom_site_disorder_assembly
_atom_site_disorder_group
C1 C 0.23109(7) 0.53852(12) 0.70080(9) 0.0339(4) Uani 1 1 d . B .
C2 C 0.23581(8) 0.39357(12) 0.72410(9) 0.0358(4) Uani 1 1 d . . .
H2 H 0.2251 0.3343 0.7249 0.043 Uiso 1 1 calc R . .
C3 C 0.28558(7) 0.42852(12) 0.75436(9) 0.0370(4) Uani 1 1 d . C .
H3 H 0.3167 0.3988 0.7809 0.044 Uiso 1 1 calc R . .
C4 C 0.14610(8) 0.45188(12) 0.65499(9) 0.0363(4) Uani 1 1 d . . .
C5 C 0.10434(7) 0.45696(13) 0.68804(9) 0.0398(4) Uani 1 1 d . . .
C6 C 0.04944(8) 0.44643(15) 0.65149(12) 0.0505(5) Uani 1 1 d . . .
H6 H 0.0200 0.4505 0.6722 0.061 Uiso 1 1 calc R . .
C7 C 0.03717(10) 0.43031(15) 0.58592(12) 0.0579(6) Uani 1 1 d . . .
H7 H -0.0004 0.4222 0.5621 0.069 Uiso 1 1 calc R . .
C8 C 0.07933(11) 0.42605(15) 0.55497(11) 0.0586(6) Uani 1 1 d . . .
H8 H 0.0704 0.4153 0.5097 0.070 Uiso 1 1 calc R . .
C9 C 0.13491(10) 0.43713(13) 0.58853(10) 0.0471(5) Uani 1 1 d . . .
C10 C 0.11658(8) 0.47531(16) 0.75992(10) 0.0462(5) Uani 1 1 d . . .
H10 H 0.1580 0.4767 0.7773 0.055 Uiso 1 1 calc R . .
C11 C 0.09391(9) 0.40330(18) 0.79580(12) 0.0580(6) Uani 1 1 d . . .
H11A H 0.0535 0.3984 0.7782 0.087 Uiso 1 1 calc R . .
H11B H 0.1021 0.4176 0.8419 0.087 Uiso 1 1 calc R . .
H11C H 0.1116 0.3478 0.7902 0.087 Uiso 1 1 calc R . .
C12 C 0.09412(11) 0.56449(18) 0.77175(13) 0.0640(6) Uani 1 1 d . . .
H12A H 0.1108 0.6092 0.7498 0.096 Uiso 1 1 calc R . .
H12B H 0.1036 0.5764 0.8183 0.096 Uiso 1 1 calc R . .
H12C H 0.0536 0.5652 0.7547 0.096 Uiso 1 1 calc R . .
C13 C 0.18065(13) 0.43624(16) 0.55330(11) 0.0620(7) Uani 1 1 d . . .
H13 H 0.2171 0.4353 0.5868 0.074 Uiso 1 1 calc R . .
C14 C 0.17874(16) 0.35554(17) 0.51034(14) 0.0767(9) Uani 1 1 d . . .
H14A H 0.1460 0.3588 0.4734 0.115 Uiso 1 1 calc R . .
H14B H 0.1765 0.3030 0.5355 0.115 Uiso 1 1 calc R . .
H14C H 0.2125 0.3534 0.4947 0.115 Uiso 1 1 calc R . .
C15 C 0.1788(2) 0.5193(2) 0.51411(19) 0.1116(15) Uani 1 1 d . . .
H15A H 0.1456 0.5188 0.4776 0.167 Uiso 1 1 calc R . .
H15B H 0.2122 0.5228 0.4977 0.167 Uiso 1 1 calc R . .
H15C H 0.1774 0.5698 0.5417 0.167 Uiso 1 1 calc R . .
C16 C 0.32412(7) 0.58107(12) 0.76561(11) 0.0426(4) Uani 1 1 d . C .
C17 C 0.36603(8) 0.59800(14) 0.73415(13) 0.0516(5) Uani 1 1 d . . .
C18 C 0.40427(9) 0.66318(16) 0.76103(16) 0.0633(7) Uani 1 1 d . C .
H18 H 0.4335 0.6768 0.7414 0.076 Uiso 1 1 calc R . .
C19 C 0.40037(9) 0.70831(16) 0.81575(15) 0.0648(7) Uani 1 1 d . . .
H19 H 0.4263 0.7533 0.8326 0.078 Uiso 1 1 calc R C .
C20 C 0.35923(9) 0.68841(15) 0.84581(14) 0.0593(6) Uani 1 1 d . C .
H20 H 0.3575 0.7192 0.8838 0.071 Uiso 1 1 calc R . .
C21 C 0.31994(8) 0.62372(14) 0.82151(12) 0.0490(5) Uani 1 1 d . . .
C25 C 0.27558(8) 0.60108(16) 0.85613(13) 0.0546(6) Uani 1 1 d . C .
H25 H 0.2550 0.5490 0.8341 0.066 Uiso 1 1 calc R . .
C26 C 0.30104(10) 0.57669(17) 0.92656(15) 0.0671(7) Uani 1 1 d . . .
H26A H 0.3292 0.5314 0.9288 0.101 Uiso 1 1 calc R C .
H26B H 0.2718 0.5548 0.9458 0.101 Uiso 1 1 calc R . .
H26C H 0.3184 0.6282 0.9505 0.101 Uiso 1 1 calc R . .
C27 C 0.23362(10) 0.6746(2) 0.85099(13) 0.0666(7) Uani 1 1 d . . .
H27A H 0.2522 0.7257 0.8744 0.100 Uiso 1 1 calc R C .
H27B H 0.2035 0.6559 0.8699 0.100 Uiso 1 1 calc R . .
H27C H 0.2182 0.6896 0.8054 0.100 Uiso 1 1 calc R . .
C28 C 0.27594(8) 0.82393(15) 0.60890(11) 0.0476(5) Uani 1 1 d . . .
H28A H 0.2736 0.8859 0.6187 0.071 Uiso 1 1 calc R . .
H28B H 0.3040 0.8153 0.5846 0.071 Uiso 1 1 calc R . .
H28C H 0.2864 0.7908 0.6493 0.071 Uiso 1 1 calc R . .
C29 C 0.21942(8) 0.79241(14) 0.56849(10) 0.0423(4) Uani 1 1 d . B .
H29A H 0.2095 0.8254 0.5274 0.051 Uiso 1 1 calc R . .
H29B H 0.2224 0.7302 0.5578 0.051 Uiso 1 1 calc R . .
C30 C 0.17342(7) 0.80308(12) 0.60260(9) 0.0370(4) Uani 1 1 d . . .
N1 N 0.20332(6) 0.46121(10) 0.69166(7) 0.0331(3) Uani 1 1 d . . .
N2 N 0.28222(6) 0.51630(10) 0.73888(8) 0.0371(3) Uani 1 1 d . . .
O1 O 0.17999(5) 0.76104(9) 0.65907(6) 0.0382(3) Uani 1 1 d . B .
Cu1 Cu 0.205589(10) 0.650288(17) 0.675609(13) 0.03361(9) Uani 1 1 d . . .
C36 C -0.0441(3) 0.8000(5) 0.5880(4) 0.0396(15) Uani 0.501(4) 1 d P A 1
C37 C -0.08587(16) 0.8562(3) 0.5544(2) 0.0423(10) Uani 0.501(4) 1 d P A 1
H37 H -0.0815 0.8850 0.5167 0.051 Uiso 0.501(4) 1 calc PR A 1
C38 C -0.13391(18) 0.8705(3) 0.5756(2) 0.0487(11) Uani 0.501(4) 1 d P A 1
H38 H -0.1621 0.9085 0.5523 0.058 Uiso 0.501(4) 1 calc PR A 1
C39 C -0.1400(3) 0.8291(4) 0.6304(3) 0.0505(14) Uani 0.501(4) 1 d P A 1
H39 H -0.1725 0.8389 0.6450 0.061 Uiso 0.501(4) 1 calc PR A 1
C40 C -0.1000(3) 0.7743(5) 0.6638(3) 0.0604(15) Uani 0.501(4) 1 d P A 1
H40 H -0.1045 0.7461 0.7016 0.073 Uiso 0.501(4) 1 calc PR A 1
C41 C -0.0520(2) 0.7595(3) 0.6424(2) 0.0522(12) Uani 0.501(4) 1 d P A 1
H41 H -0.0243 0.7208 0.6660 0.063 Uiso 0.501(4) 1 calc PR A 1
C36A C -0.0309(3) 0.7934(6) 0.6106(4) 0.0422(16) Uani 0.499(4) 1 d P A 2
C37A C -0.08641(19) 0.8051(3) 0.5768(2) 0.0440(11) Uani 0.499(4) 1 d P A 2
H37A H -0.0953 0.8088 0.5309 0.053 Uiso 0.499(4) 1 calc PR A 2
C38A C -0.1289(3) 0.8116(5) 0.6077(4) 0.0576(18) Uani 0.499(4) 1 d P A 2
H38A H -0.1663 0.8187 0.5831 0.069 Uiso 0.499(4) 1 calc PR A 2
C39A C -0.1166(3) 0.8077(4) 0.6752(4) 0.0584(17) Uani 0.499(4) 1 d P A 2
H39A H -0.1455 0.8116 0.6968 0.070 Uiso 0.499(4) 1 calc PR A 2
C40A C -0.0617(2) 0.7980(3) 0.7103(3) 0.0583(13) Uani 0.499(4) 1 d P A 2
H40A H -0.0527 0.7966 0.7563 0.070 Uiso 0.499(4) 1 calc PR A 2
C41A C -0.0201(2) 0.7904(3) 0.6785(2) 0.0543(13) Uani 0.499(4) 1 d P A 2
H41A H 0.0172 0.7829 0.7033 0.065 Uiso 0.499(4) 1 calc PR A 2
Si1 Si 0.02530(2) 0.78417(3) 0.56616(3) 0.03750(14) Uani 0.9500(12) 1 d PD B 3
C31 C 0.12908(8) 0.85473(13) 0.57807(9) 0.0354(4) Uani 0.9500(12) 1 d PD B 3
H31 H 0.1289 0.8864 0.5399 0.042 Uiso 0.9500(12) 1 calc PR B 3
C32 C 0.07990(8) 0.86621(12) 0.60620(10) 0.0359(4) Uani 0.9500(12) 1 d PD B 3
H32 H 0.0921 0.8520 0.6533 0.043 Uiso 0.9500(12) 1 calc PR B 3
C33 C 0.05723(9) 0.95973(14) 0.59939(13) 0.0445(6) Uani 0.9500(12) 1 d PD B 3
H33A H 0.0860 0.9995 0.6235 0.067 Uiso 0.9500(12) 1 calc PR B 3
H33B H 0.0244 0.9631 0.6168 0.067 Uiso 0.9500(12) 1 calc PR B 3
H33C H 0.0469 0.9763 0.5536 0.067 Uiso 0.9500(12) 1 calc PR B 3
C34 C 0.00464(10) 0.80229(16) 0.47708(11) 0.0528(6) Uani 0.9500(12) 1 d PD B 3
H34A H 0.0368 0.7922 0.4593 0.079 Uiso 0.9500(12) 1 calc PR B 3
H34B H -0.0084 0.8623 0.4680 0.079 Uiso 0.9500(12) 1 calc PR B 3
H34C H -0.0253 0.7619 0.4570 0.079 Uiso 0.9500(12) 1 calc PR B 3
C35 C 0.05322(10) 0.67153(15) 0.58363(17) 0.0500(6) Uani 0.9500(12) 1 d PD B 3
H35A H 0.0250 0.6294 0.5618 0.075 Uiso 0.9500(12) 1 calc PR B 3
H35B H 0.0625 0.6612 0.6304 0.075 Uiso 0.9500(12) 1 calc PR B 3
H35C H 0.0867 0.6648 0.5679 0.075 Uiso 0.9500(12) 1 calc PR B 3
Si1A Si 0.0259(4) 0.8487(6) 0.5719(5) 0.03750(14) Uani 0.0500(12) 1 d PD B 4
C31A C 0.1309(7) 0.7918(19) 0.5723(16) 0.0354(4) Uani 0.0500(12) 1 d PD B 4
H31A H 0.1237 0.7974 0.5267 0.042 Uiso 0.0500(12) 1 calc PR B 4
C32A C 0.0841(7) 0.7679(13) 0.6019(11) 0.0359(4) Uani 0.0500(12) 1 d PD B 4
H32A H 0.0977 0.7747 0.6498 0.043 Uiso 0.0500(12) 1 calc PR B 4
C33A C 0.0645(13) 0.6734(9) 0.588(3) 0.0445(6) Uani 0.0500(12) 1 d PD B 4
H33D H 0.0694 0.6560 0.5454 0.067 Uiso 0.0500(12) 1 calc PR B 4
H33E H 0.0251 0.6689 0.5875 0.067 Uiso 0.0500(12) 1 calc PR B 4
H33F H 0.0866 0.6351 0.6212 0.067 Uiso 0.0500(12) 1 calc PR B 4
C34A C -0.0069(17) 0.830(3) 0.4843(8) 0.0528(6) Uani 0.0500(12) 1 d PD B 4
H34D H 0.0196 0.8459 0.4591 0.079 Uiso 0.0500(12) 1 calc PR B 4
H34E H -0.0402 0.8667 0.4707 0.079 Uiso 0.0500(12) 1 calc PR B 4
H34F H -0.0172 0.7690 0.4771 0.079 Uiso 0.0500(12) 1 calc PR B 4
C35A C 0.0537(13) 0.9620(8) 0.584(3) 0.0500(6) Uani 0.0500(12) 1 d PD B 4
H35D H 0.0459 0.9923 0.5426 0.075 Uiso 0.0500(12) 1 calc PR B 4
H35E H 0.0940 0.9601 0.6032 0.075 Uiso 0.0500(12) 1 calc PR B 4
H35F H 0.0358 0.9931 0.6136 0.075 Uiso 0.0500(12) 1 calc PR B 4
C22 C 0.3649(3) 0.5482(6) 0.6653(3) 0.0411(12) Uani 0.571(4) 1 d P C 5
H22 H 0.3471 0.4902 0.6666 0.049 Uiso 0.571(4) 1 calc PR C 5
C23 C 0.42431(17) 0.5313(3) 0.6573(3) 0.0583(10) Uani 0.571(4) 1 d P C 5
H23A H 0.4219 0.4988 0.6173 0.087 Uiso 0.571(4) 1 calc PR C 5
H23B H 0.4456 0.4974 0.6943 0.087 Uiso 0.571(4) 1 calc PR C 5
H23C H 0.4430 0.5870 0.6554 0.087 Uiso 0.571(4) 1 calc PR C 5
C24 C 0.3312(2) 0.5953(3) 0.6048(2) 0.0599(10) Uani 0.571(4) 1 d P C 5
H24A H 0.3343 0.5635 0.5662 0.090 Uiso 0.571(4) 1 calc PR C 5
H24B H 0.3458 0.6544 0.6037 0.090 Uiso 0.571(4) 1 calc PR C 5
H24C H 0.2921 0.5982 0.6059 0.090 Uiso 0.571(4) 1 calc PR C 5
C22A C 0.3777(4) 0.5510(8) 0.6867(4) 0.0411(12) Uani 0.429(4) 1 d P C 6
H22A H 0.3515 0.5004 0.6783 0.049 Uiso 0.429(4) 1 calc PR C 6
C23A C 0.4362(2) 0.5151(4) 0.7002(4) 0.0583(10) Uani 0.429(4) 1 d P C 6
H23D H 0.4416 0.4717 0.7349 0.087 Uiso 0.429(4) 1 calc PR C 6
H23E H 0.4630 0.5625 0.7136 0.087 Uiso 0.429(4) 1 calc PR C 6
H23F H 0.4418 0.4877 0.6610 0.087 Uiso 0.429(4) 1 calc PR C 6
C24A C 0.3630(3) 0.6100(5) 0.6264(3) 0.0599(10) Uani 0.429(4) 1 d P C 6
H24D H 0.3667 0.5769 0.5886 0.090 Uiso 0.429(4) 1 calc PR C 6
H24E H 0.3883 0.6600 0.6331 0.090 Uiso 0.429(4) 1 calc PR C 6
H24F H 0.3245 0.6306 0.6193 0.090 Uiso 0.429(4) 1 calc PR C 6

loop_
_atom_site_aniso_label
_atom_site_aniso_U_11
_atom_site_aniso_U_22
_atom_site_aniso_U_33
_atom_site_aniso_U_23
_atom_site_aniso_U_13
_atom_site_aniso_U_12
C1 0.0281(8) 0.0370(9) 0.0397(9) -0.0046(7) 0.0140(7) -0.0022(7)
C2 0.0399(9) 0.0328(9) 0.0383(9) -0.0005(7) 0.0164(7) 0.0004(7)
C3 0.0315(8) 0.0356(9) 0.0474(10) -0.0002(8) 0.0165(8) 0.0038(7)
C4 0.0373(9) 0.0348(9) 0.0352(9) -0.0010(7) 0.0064(7) -0.0071(7)
C5 0.0324(9) 0.0428(10) 0.0426(10) 0.0006(8) 0.0067(7) -0.0039(7)
C6 0.0338(9) 0.0496(12) 0.0632(13) 0.0050(10) 0.0032(9) -0.0052(8)
C7 0.0531(13) 0.0435(12) 0.0603(14) 0.0025(10) -0.0164(11) -0.0108(10)
C8 0.0779(16) 0.0455(12) 0.0402(11) -0.0026(9) -0.0074(11) -0.0165(11)
C9 0.0668(13) 0.0374(10) 0.0347(10) -0.0039(8) 0.0084(9) -0.0151(9)
C10 0.0287(8) 0.0704(14) 0.0414(10) -0.0019(10) 0.0122(7) 0.0003(9)
C11 0.0405(11) 0.0830(18) 0.0535(13) 0.0130(12) 0.0175(10) 0.0047(11)
C12 0.0662(15) 0.0732(17) 0.0565(14) -0.0087(12) 0.0229(12) 0.0036(13)
C13 0.1002(19) 0.0525(14) 0.0417(11) -0.0101(10) 0.0334(12) -0.0187(13)
C14 0.134(3) 0.0477(14) 0.0565(15) -0.0050(11) 0.0383(17) -0.0025(15)
C15 0.209(5) 0.0503(16) 0.114(3) 0.0034(17) 0.112(3) -0.009(2)
C16 0.0221(8) 0.0333(9) 0.0702(13) 0.0002(9) 0.0078(8) 0.0012(7)
C17 0.0284(9) 0.0405(11) 0.0872(16) 0.0117(11) 0.0169(10) 0.0041(8)
C18 0.0283(9) 0.0487(13) 0.110(2) 0.0175(14) 0.0128(11) -0.0036(9)
C19 0.0336(10) 0.0444(12) 0.103(2) 0.0085(13) -0.0067(12) -0.0076(9)
C20 0.0359(10) 0.0434(12) 0.0884(18) -0.0086(11) -0.0028(11) -0.0010(9)
C21 0.0270(9) 0.0402(11) 0.0761(15) -0.0092(10) 0.0062(9) 0.0024(7)
C25 0.0328(9) 0.0565(13) 0.0753(15) -0.0272(12) 0.0148(10) -0.0038(9)
C26 0.0485(12) 0.0514(14) 0.103(2) 0.0096(14) 0.0215(13) 0.0122(10)
C27 0.0435(12) 0.094(2) 0.0571(14) -0.0144(13) 0.0036(10) 0.0248(13)
C28 0.0367(10) 0.0568(12) 0.0513(11) -0.0023(10) 0.0150(9) -0.0031(9)
C29 0.0396(10) 0.0483(11) 0.0396(10) 0.0006(8) 0.0110(8) -0.0005(8)
C30 0.0357(9) 0.0393(10) 0.0354(9) -0.0023(7) 0.0077(7) -0.0056(7)
N1 0.0331(7) 0.0347(8) 0.0340(7) -0.0023(6) 0.0132(6) -0.0027(6)
N2 0.0259(7) 0.0336(8) 0.0541(9) -0.0029(7) 0.0142(6) -0.0004(6)
O1 0.0419(7) 0.0364(7) 0.0360(6) 0.0010(5) 0.0093(5) 0.0003(5)
Cu1 0.02908(14) 0.03301(15) 0.03906(15) -0.00125(10) 0.00929(10) -0.00238(10)
C36 0.026(4) 0.036(3) 0.050(4) -0.002(3) -0.001(3) -0.009(2)
C37 0.0337(19) 0.047(3) 0.043(2) 0.0020(19) 0.0041(16) -0.0012(17)
C38 0.040(2) 0.055(3) 0.048(2) -0.007(2) 0.0070(17) -0.0009(19)
C39 0.047(3) 0.054(3) 0.053(4) -0.007(3) 0.018(3) -0.021(3)
C40 0.064(4) 0.059(4) 0.059(3) 0.010(3) 0.018(3) -0.021(3)
C41 0.049(2) 0.050(3) 0.056(3) 0.014(2) 0.009(2) -0.008(2)
C36A 0.027(4) 0.045(3) 0.051(5) -0.002(3) 0.005(3) -0.003(3)
C37A 0.034(3) 0.045(3) 0.052(3) -0.005(2) 0.0069(18) -0.0040(18)
C38A 0.035(3) 0.063(4) 0.076(5) -0.015(4) 0.016(3) -0.008(2)
C39A 0.056(4) 0.046(3) 0.084(5) -0.008(3) 0.038(3) -0.009(3)
C40A 0.061(3) 0.062(3) 0.058(3) 0.007(2) 0.026(2) 0.002(2)
C41A 0.045(2) 0.072(3) 0.046(2) 0.009(2) 0.012(2) 0.004(2)
Si1 0.0305(2) 0.0322(3) 0.0472(3) -0.0038(2) 0.0052(2) -0.0027(2)
C31 0.0333(9) 0.0360(10) 0.0349(9) 0.0012(8) 0.0049(7) -0.0026(7)
C32 0.0325(9) 0.0350(10) 0.0388(10) -0.0014(8) 0.0065(7) -0.0026(7)
C33 0.0336(10) 0.0345(10) 0.0633(17) -0.0037(9) 0.0084(10) -0.0026(8)
C34 0.0477(13) 0.0467(14) 0.0529(13) -0.0051(10) -0.0076(10) 0.0013(10)
C35 0.0452(13) 0.0373(11) 0.0577(14) -0.0034(10) -0.0051(12) -0.0030(9)
Si1A 0.0305(2) 0.0322(3) 0.0472(3) -0.0038(2) 0.0052(2) -0.0027(2)
C31A 0.0333(9) 0.0360(10) 0.0349(9) 0.0012(8) 0.0049(7) -0.0026(7)
C32A 0.0325(9) 0.0350(10) 0.0388(10) -0.0014(8) 0.0065(7) -0.0026(7)
C33A 0.0336(10) 0.0345(10) 0.0633(17) -0.0037(9) 0.0084(10) -0.0026(8)
C34A 0.0477(13) 0.0467(14) 0.0529(13) -0.0051(10) -0.0076(10) 0.0013(10)
C35A 0.0452(13) 0.0373(11) 0.0577(14) -0.0034(10) -0.0051(12) -0.0030(9)
C22 0.028(3) 0.0465(14) 0.049(4) 0.002(3) 0.011(2) 0.000(2)
C23 0.0392(17) 0.062(2) 0.080(3) -0.014(2) 0.027(2) -0.0014(14)
C24 0.070(3) 0.067(2) 0.047(2) 0.0040(18) 0.022(2) 0.008(2)
C22A 0.028(3) 0.0465(14) 0.049(4) 0.002(3) 0.011(2) 0.000(2)
C23A 0.0392(17) 0.062(2) 0.080(3) -0.014(2) 0.027(2) -0.0014(14)
C24A 0.070(3) 0.067(2) 0.047(2) 0.0040(18) 0.022(2) 0.008(2)

loop_
_atom_type_symbol
_atom_type_description
_atom_type_scat_dispersion_real
_atom_type_scat_dispersion_imag
_atom_type_scat_source
C C 0.0181 0.0091 'International Tables Vol C Tables 4.2.6.8 and 6.1.1.4'
H H 0.0000 0.0000 'International Tables Vol C Tables 4.2.6.8 and 6.1.1.4'
N N 0.0311 0.0180 'International Tables Vol C Tables 4.2.6.8 and 6.1.1.4'
O O 0.0492 0.0322 'International Tables Vol C Tables 4.2.6.8 and 6.1.1.4'
Si Si 0.2541 0.3302 'International Tables Vol C Tables 4.2.6.8 and 6.1.1.4'
Cu Cu -1.9646 0.5888 'International Tables Vol C Tables 4.2.6.8 and 6.1.1.4'

loop_
_geom_angle_atom_site_label_1
_geom_angle_atom_site_label_2
_geom_angle_atom_site_label_3
_geom_angle
N1 C1 N2 103.16(15)
N1 C1 Cu1 129.79(13)
N2 C1 Cu1 126.81(13)
C3 C2 N1 106.63(16)
C3 C2 H2 126.7
N1 C2 H2 126.7
C2 C3 N2 106.27(16)
C2 C3 H3 126.9
N2 C3 H3 126.9
C9 C4 C5 122.89(18)
C9 C4 N1 118.80(17)
C5 C4 N1 118.30(16)
C6 C5 C4 117.05(19)
C6 C5 C10 120.24(18)
C4 C5 C10 122.70(16)
C7 C6 C5 121.4(2)
C7 C6 H6 119.3
C5 C6 H6 119.3
C8 C7 C6 120.0(2)
C8 C7 H7 120.0
C6 C7 H7 120.0
C7 C8 C9 121.5(2)
C7 C8 H8 119.3
C9 C8 H8 119.3
C8 C9 C4 117.2(2)
C8 C9 C13 120.8(2)
C4 C9 C13 121.9(2)
C5 C10 C12 110.38(19)
C5 C10 C11 111.66(19)
C12 C10 C11 111.64(18)
C5 C10 H10 107.7
C12 C10 H10 107.7
C11 C10 H10 107.7
C10 C11 H11A 109.5
C10 C11 H11B 109.5
H11A C11 H11B 109.5
C10 C11 H11C 109.5
H11A C11 H11C 109.5
H11B C11 H11C 109.5
C10 C12 H12A 109.5
C10 C12 H12B 109.5
H12A C12 H12B 109.5
C10 C12 H12C 109.5
H12A C12 H12C 109.5
H12B C12 H12C 109.5
C9 C13 C15 110.2(3)
C9 C13 C14 113.1(2)
C15 C13 C14 110.8(2)
C9 C13 H13 107.5
C15 C13 H13 107.5
C14 C13 H13 107.5
C13 C14 H14A 109.5
C13 C14 H14B 109.5
H14A C14 H14B 109.5
C13 C14 H14C 109.5
H14A C14 H14C 109.5
H14B C14 H14C 109.5
C13 C15 H15A 109.5
C13 C15 H15B 109.5
H15A C15 H15B 109.5
C13 C15 H15C 109.5
H15A C15 H15C 109.5
H15B C15 H15C 109.5
C21 C16 C17 123.59(19)
C21 C16 N2 117.36(17)
C17 C16 N2 119.0(2)
C22A C17 C18 116.3(5)
C22A C17 C16 126.6(5)
C18 C17 C16 116.5(2)
C22A C17 C22 14.3(5)
C18 C17 C22 123.5(3)
C16 C17 C22 119.8(3)
C19 C18 C17 121.3(2)
C19 C18 H18 119.4
C17 C18 H18 119.4
C20 C19 C18 120.3(2)
C20 C19 H19 119.8
C18 C19 H19 119.8
C19 C20 C21 121.1(3)
C19 C20 H20 119.4
C21 C20 H20 119.4
C16 C21 C20 117.2(2)
C16 C21 C25 122.32(18)
C20 C21 C25 120.5(2)
C21 C25 C27 111.4(2)
C21 C25 C26 111.64(18)
C27 C25 C26 111.0(2)
C21 C25 H25 107.6
C27 C25 H25 107.6
C26 C25 H25 107.6
C25 C26 H26A 109.5
C25 C26 H26B 109.5
H26A C26 H26B 109.5
C25 C26 H26C 109.5
H26A C26 H26C 109.5
H26B C26 H26C 109.5
C25 C27 H27A 109.5
C25 C27 H27B 109.5
H27A C27 H27B 109.5
C25 C27 H27C 109.5
H27A C27 H27C 109.5
H27B C27 H27C 109.5
C29 C28 H28A 109.5
C29 C28 H28B 109.5
H28A C28 H28B 109.5
C29 C28 H28C 109.5
H28A C28 H28C 109.5
H28B C28 H28C 109.5
C30 C29 C28 113.02(16)
C30 C29 H29A 109.0
C28 C29 H29A 109.0
C30 C29 H29B 109.0
C28 C29 H29B 109.0
H29A C29 H29B 107.8
C31A C30 O1 109.3(15)
C31A C30 C31 45.5(14)
O1 C30 C31 122.15(17)
C31A C30 C29 115.4(14)
O1 C30 C29 116.63(16)
C31 C30 C29 121.19(17)
C1 N1 C2 111.85(15)
C1 N1 C4 123.82(15)
C2 N1 C4 124.27(15)
C1 N2 C3 112.07(15)
C1 N2 C16 121.94(16)
C3 N2 C16 125.52(16)
C30 O1 Cu1 125.53(12)
O1 Cu1 C1 174.35(7)
C41 C36 C37 117.7(7)
C38 C37 C36 120.9(6)
C38 C37 H37 119.5
C36 C37 H37 119.5
C39 C38 C37 119.5(5)
C39 C38 H38 120.3
C37 C38 H38 120.3
C40 C39 C38 120.6(7)
C40 C39 H39 119.7
C38 C39 H39 119.7
C39 C40 C41 119.9(6)
C39 C40 H40 120.0
C41 C40 H40 120.0
C36 C41 C40 121.3(5)
C36 C41 H41 119.3
C40 C41 H41 119.3
C37A C36A C41A 116.2(7)
C38A C37A C36A 122.3(6)
C38A C37A H37A 118.9
C36A C37A H37A 118.9
C37A C38A C39A 119.8(6)
C37A C38A H38A 120.1
C39A C38A H38A 120.1
C40A C39A C38A 119.4(6)
C40A C39A H39A 120.3
C38A C39A H39A 120.3
C41A C40A C39A 119.9(5)
C41A C40A H40A 120.1
C39A C40A H40A 120.1
C40A C41A C36A 122.5(6)
C40A C41A H41A 118.8
C36A C41A H41A 118.8
C34 Si1 C35 109.55(14)
C34 Si1 C32 110.02(10)
C35 Si1 C32 109.92(10)
C30 C31 C32 125.39(18)
C30 C31 H31 117.3
C32 C31 H31 117.3
C31 C32 C33 112.80(17)
C31 C32 Si1 107.65(13)
C33 C32 Si1 112.18(13)
C31 C32 H32 108.0
C33 C32 H32 108.0
Si1 C32 H32 108.0
C32 C33 H33A 109.5
C32 C33 H33B 109.5
H33A C33 H33B 109.5
C32 C33 H33C 109.5
H33A C33 H33C 109.5
H33B C33 H33C 109.5
Si1 C34 H34A 109.5
Si1 C34 H34B 109.5
H34A C34 H34B 109.5
Si1 C34 H34C 109.5
H34A C34 H34C 109.5
H34B C34 H34C 109.5
Si1 C35 H35A 109.5
Si1 C35 H35B 109.5
H35A C35 H35B 109.5
Si1 C35 H35C 109.5
H35A C35 H35C 109.5
H35B C35 H35C 109.5
C34A Si1A C35A 109.55(19)
C34A Si1A C32A 110.02(16)
C35A Si1A C32A 109.93(16)
C30 C31A C32A 121(3)
C30 C31A H31A 119.3
C32A C31A H31A 119.3
C31A C32A C33A 112.8(2)
C31A C32A Si1A 107.66(19)
C33A C32A Si1A 112.2(2)
C31A C32A H32A 108.0
C33A C32A H32A 108.0
Si1A C32A H32A 108.0
C32A C33A H33D 109.5
C32A C33A H33E 109.5
H33D C33A H33E 109.5
C32A C33A H33F 109.5
H33D C33A H33F 109.5
H33E C33A H33F 109.5
Si1A C34A H34D 109.5
Si1A C34A H34E 109.5
H34D C34A H34E 109.5
Si1A C34A H34F 109.5
H34D C34A H34F 109.5
H34E C34A H34F 109.5
Si1A C35A H35D 109.5
Si1A C35A H35E 109.5
H35D C35A H35E 109.5
Si1A C35A H35F 109.5
H35D C35A H35F 109.5
H35E C35A H35F 109.5
C24 C22 C23 108.5(6)
C24 C22 C17 114.5(6)
C23 C22 C17 112.1(3)
C24 C22 H22 107.1
C23 C22 H22 107.1
C17 C22 H22 107.1
C22 C23 H23A 109.5
C22 C23 H23B 109.5
H23A C23 H23B 109.5
C22 C23 H23C 109.5
H23A C23 H23C 109.5
H23B C23 H23C 109.5
C22 C24 H24A 109.5
C22 C24 H24B 109.5
H24A C24 H24B 109.5
C22 C24 H24C 109.5
H24A C24 H24C 109.5
H24B C24 H24C 109.5
C17 C22A C23A 115.9(5)
C17 C22A C24A 105.4(9)
C23A C22A C24A 112.7(9)
C17 C22A H22A 107.5
C23A C22A H22A 107.5
C24A C22A H22A 107.5
C22A C23A H23D 109.5
C22A C23A H23E 109.5
H23D C23A H23E 109.5
C22A C23A H23F 109.5
H23D C23A H23F 109.5
H23E C23A H23F 109.5
C22A C24A H24D 109.5
C22A C24A H24E 109.5
H24D C24A H24E 109.5
C22A C24A H24F 109.5
H24D C24A H24F 109.5
H24E C24A H24F 109.5

loop_
_geom_bond_atom_site_label_1
_geom_bond_atom_site_label_2
_geom_bond_distance
C1 N1 1.362(2)
C1 N2 1.365(2)
C1 Cu1 1.8614(19)
C2 C3 1.352(3)
C2 N1 1.388(2)
C2 H2 0.9500
C3 N2 1.386(2)
C3 H3 0.9500
C4 C9 1.395(3)
C4 C5 1.398(3)
C4 N1 1.444(2)
C5 C6 1.397(3)
C5 C10 1.515(3)
C6 C7 1.379(3)
C6 H6 0.9500
C7 C8 1.376(4)
C7 H7 0.9500
C8 C9 1.394(3)
C8 H8 0.9500
C9 C13 1.515(3)
C10 C12 1.524(3)
C10 C11 1.533(3)
C10 H10 1.0000
C11 H11A 0.9800
C11 H11B 0.9800
C11 H11C 0.9800
C12 H12A 0.9800
C12 H12B 0.9800
C12 H12C 0.9800
C13 C15 1.520(4)
C13 C14 1.536(3)
C13 H13 1.0000
C14 H14A 0.9800
C14 H14B 0.9800
C14 H14C 0.9800
C15 H15A 0.9800
C15 H15B 0.9800
C15 H15C 0.9800
C16 C21 1.390(3)
C16 C17 1.400(3)
C16 N2 1.448(2)
C17 C22A 1.335(12)
C17 C18 1.399(3)
C17 C22 1.653(8)
C18 C19 1.384(4)
C18 H18 0.9500
C19 C20 1.373(4)
C19 H19 0.9500
C20 C21 1.397(3)
C20 H20 0.9500
C21 C25 1.516(3)
C25 C27 1.522(3)
C25 C26 1.524(4)
C25 H25 1.0000
C26 H26A 0.9800
C26 H26B 0.9800
C26 H26C 0.9800
C27 H27A 0.9800
C27 H27B 0.9800
C27 H27C 0.9800
C28 C29 1.527(3)
C28 H28A 0.9800
C28 H28B 0.9800
C28 H28C 0.9800
C29 C30 1.513(3)
C29 H29A 0.9900
C29 H29B 0.9900
C30 C31A 1.10(3)
C30 O1 1.342(2)
C30 C31 1.350(3)
O1 Cu1 1.8189(13)
C36 C41 1.377(10)
C36 C37 1.399(8)
C37 C38 1.397(6)
C37 H37 0.9500
C38 C39 1.374(8)
C38 H38 0.9500
C39 C40 1.359(11)
C39 H39 0.9500
C40 C41 1.399(9)
C40 H40 0.9500
C41 H41 0.9500
C36A C37A 1.396(7)
C36A C41A 1.408(9)
C37A C38A 1.385(8)
C37A H37A 0.9500
C38A C39A 1.398(11)
C38A H38A 0.9500
C39A C40A 1.387(9)
C39A H39A 0.9500
C40A C41A 1.378(7)
C40A H40A 0.9500
C41A H41A 0.9500
Si1 C34 1.863(2)
Si1 C35 1.866(2)
Si1 C32 1.8889(19)
C31 C32 1.503(3)
C31 H31 0.9500
C32 C33 1.536(3)
C32 H32 1.0000
C33 H33A 0.9800
C33 H33B 0.9800
C33 H33C 0.9800
C34 H34A 0.9800
C34 H34B 0.9800
C34 H34C 0.9800
C35 H35A 0.9800
C35 H35B 0.9800
C35 H35C 0.9800
Si1A C34A 1.863(3)
Si1A C35A 1.866(3)
Si1A C32A 1.889(2)
C31A C32A 1.503(3)
C31A H31A 0.9500
C32A C33A 1.536(3)
C32A H32A 1.0000
C33A H33D 0.9800
C33A H33E 0.9800
C33A H33F 0.9800
C34A H34D 0.9800
C34A H34E 0.9800
C34A H34F 0.9800
C35A H35D 0.9800
C35A H35E 0.9800
C35A H35F 0.9800
C22 C24 1.531(7)
C22 C23 1.549(9)
C22 H22 1.0000
C23 H23A 0.9800
C23 H23B 0.9800
C23 H23C 0.9800
C24 H24A 0.9800
C24 H24B 0.9800
C24 H24C 0.9800
C22A C23A 1.511(12)
C22A C24A 1.542(11)
C22A H22A 1.0000
C23A H23D 0.9800
C23A H23E 0.9800
C23A H23F 0.9800
C24A H24D 0.9800
C24A H24E 0.9800
C24A H24F 0.9800

loop_
_geom_torsion_atom_site_label_1
_geom_torsion_atom_site_label_2
_geom_torsion_atom_site_label_3
_geom_torsion_atom_site_label_4
_geom_torsion
N1 C2 C3 N2 -0.7(2)
C9 C4 C5 C6 0.1(3)
N1 C4 C5 C6 -179.09(18)
C9 C4 C5 C10 -178.4(2)
N1 C4 C5 C10 2.5(3)
C4 C5 C6 C7 1.1(3)
C10 C5 C6 C7 179.5(2)
C5 C6 C7 C8 -1.3(3)
C6 C7 C8 C9 0.4(4)
C7 C8 C9 C4 0.6(3)
C7 C8 C9 C13 -177.3(2)
C5 C4 C9 C8 -0.9(3)
N1 C4 C9 C8 178.27(18)
C5 C4 C9 C13 177.0(2)
N1 C4 C9 C13 -3.9(3)
C6 C5 C10 C12 -66.4(3)
C4 C5 C10 C12 112.0(2)
C6 C5 C10 C11 58.5(3)
C4 C5 C10 C11 -123.2(2)
C8 C9 C13 C15 72.3(3)
C4 C9 C13 C15 -105.5(3)
C8 C9 C13 C14 -52.3(3)
C4 C9 C13 C14 129.9(2)
C21 C16 C17 C22A 168.9(6)
N2 C16 C17 C22A -11.6(6)
C21 C16 C17 C18 -1.5(3)
N2 C16 C17 C18 178.00(18)
C21 C16 C17 C22 -176.0(3)
N2 C16 C17 C22 3.5(4)
C22A C17 C18 C19 -171.6(5)
C16 C17 C18 C19 -0.2(3)
C22 C17 C18 C19 174.1(4)
C17 C18 C19 C20 1.5(4)
C18 C19 C20 C21 -1.2(4)
C17 C16 C21 C20 1.8(3)
N2 C16 C21 C20 -177.71(18)
C17 C16 C21 C25 -177.2(2)
N2 C16 C21 C25 3.3(3)
C19 C20 C21 C16 -0.4(3)
C19 C20 C21 C25 178.6(2)
C16 C21 C25 C27 -111.9(2)
C20 C21 C25 C27 69.2(3)
C16 C21 C25 C26 123.5(2)
C20 C21 C25 C26 -55.5(3)
C28 C29 C30 C31A 169.9(17)
C28 C29 C30 O1 -59.7(2)
C28 C29 C30 C31 118.2(2)
N2 C1 N1 C2 1.17(19)
Cu1 C1 N1 C2 -173.39(13)
N2 C1 N1 C4 178.56(15)
Cu1 C1 N1 C4 4.0(3)
C3 C2 N1 C1 -0.3(2)
C3 C2 N1 C4 -177.69(16)
C9 C4 N1 C1 88.5(2)
C5 C4 N1 C1 -92.3(2)
C9 C4 N1 C2 -94.4(2)
C5 C4 N1 C2 84.8(2)
N1 C1 N2 C3 -1.6(2)
Cu1 C1 N2 C3 173.16(13)
N1 C1 N2 C16 -174.18(16)
Cu1 C1 N2 C16 0.6(3)
C2 C3 N2 C1 1.5(2)
C2 C3 N2 C16 173.73(17)
C21 C16 N2 C1 81.6(2)
C17 C16 N2 C1 -98.0(2)
C21 C16 N2 C3 -89.9(2)
C17 C16 N2 C3 90.5(2)
C31A C30 O1 Cu1 90.8(15)
C31 C30 O1 Cu1 139.75(16)
C29 C30 O1 Cu1 -42.4(2)
C30 O1 Cu1 C1 179(100)
N1 C1 Cu1 O1 98.7(7)
N2 C1 Cu1 O1 -74.7(7)
C41 C36 C37 C38 0.0(9)
C36 C37 C38 C39 0.4(8)
C37 C38 C39 C40 -0.3(9)
C38 C39 C40 C41 -0.1(10)
C37 C36 C41 C40 -0.4(9)
C39 C40 C41 C36 0.4(10)
C41A C36A C37A C38A -1.3(11)
C36A C37A C38A C39A 0.9(10)
C37A C38A C39A C40A 0.5(10)
C38A C39A C40A C41A -1.5(9)
C39A C40A C41A C36A 1.0(9)
C37A C36A C41A C40A 0.3(11)
C31A C30 C31 C32 81(2)
O1 C30 C31 C32 -5.5(3)
C29 C30 C31 C32 176.69(17)
C30 C31 C32 C33 143.6(2)
C30 C31 C32 Si1 -92.1(2)
C34 Si1 C32 C31 -59.44(16)
C35 Si1 C32 C31 61.28(19)
C34 Si1 C32 C33 65.23(19)
C35 Si1 C32 C33 -174.05(18)
O1 C30 C31A C32A 24(2)
C31 C30 C31A C32A -93(2)
C29 C30 C31A C32A 157.5(15)
C30 C31A C32A C33A -110(2)
C30 C31A C32A Si1A 126(2)
C34A Si1A C32A C31A 70(3)
C35A Si1A C32A C31A -51(3)
C34A Si1A C32A C33A -54(3)
C35A Si1A C32A C33A -175(3)
C22A C17 C22 C24 -150(4)
C18 C17 C22 C24 -86.0(5)
C16 C17 C22 C24 88.1(6)
C22A C17 C22 C23 -25(3)
C18 C17 C22 C23 38.1(7)
C16 C17 C22 C23 -147.7(4)
C18 C17 C22A C23A 49.0(11)
C16 C17 C22A C23A -121.4(7)
C22 C17 C22A C23A 173(4)
C18 C17 C22A C24A -76.4(6)
C16 C17 C22A C24A 113.3(7)
C22 C17 C22A C24A 47(3)
